data_4134490
loop_
_publ_author_name
'Pan, Chun-Ya'
'Yang, Xin-Rui'
'Xiong, Lin'
'Lu, Zhong-Wei'
'Zhen, Bo-Yu'
'Sui, Xin'
'Deng, Xue-Bin'
'Chen, Ling'
'Wu, Li-Ming'

_publ_section_title
;
 Solid-State Nonlinear Optical Switch with the Widest Switching
 Temperature Range Owing to Its Continuously Tunable <i>T</i><sub>c</sub>.
;
_journal_issue 13
_journal_name_full 'Journal of the American Chemical Society'
_journal_page_first 6423
_journal_page_last 6431
_journal_paper_doi 10.1021/jacs.0c01741
_journal_volume 142
_journal_year 2020
_chemical_formula_sum 'F H8 K0.3 N1.71 O3 P'
_chemical_formula_weight 141.46
_space_group_IT_number 33
_space_group_name_Hall 'P 2c -2n'
_space_group_name_H-M_alt 'P n a 21'
_symmetry_cell_setting orthorhombic
_symmetry_space_group_name_H-M 'P n a 21'
_atom_sites_solution_hydrogens none
_atom_sites_solution_primary direct
_atom_sites_solution_secondary difmap
_audit_creation_method SHELXL-97
_cell_angle_alpha 90.00
_cell_angle_beta 90.00
_cell_angle_gamma 90.00
_cell_formula_units_Z 4
_cell_length_a 7.9171(3)
_cell_length_b 11.1090(5)
_cell_length_c 5.9766(3)
_cell_measurement_reflns_used 3821
_cell_measurement_temperature 220(2)
_cell_measurement_theta_max 27.47
_cell_measurement_theta_min 3.16
_cell_volume 525.65(4)
_computing_structure_refinement 'SHELXL-97 (Sheldrick, 1997)'
_computing_structure_solution 'SHELXS-97 (Sheldrick, 1990)'
_diffrn_ambient_temperature 220(2)
_diffrn_measured_fraction_theta_full 1.000
_diffrn_measured_fraction_theta_max 1.000
_diffrn_measurement_device_type 'CCD area detector'
_diffrn_measurement_method 'phi and omega scans'
_diffrn_radiation_monochromator graphite
_diffrn_radiation_source 'fine-focus sealed tube'
_diffrn_radiation_type MoK\a
_diffrn_radiation_wavelength 0.71073
_diffrn_reflns_av_R_equivalents 0.0822
_diffrn_reflns_av_sigmaI/netI 0.0496
_diffrn_reflns_limit_h_max 10
_diffrn_reflns_limit_h_min -9
_diffrn_reflns_limit_k_max 14
_diffrn_reflns_limit_k_min -14
_diffrn_reflns_limit_l_max 7
_diffrn_reflns_limit_l_min -7
_diffrn_reflns_number 10039
_diffrn_reflns_theta_full 27.47
_diffrn_reflns_theta_max 27.47
_diffrn_reflns_theta_min 3.16
_exptl_absorpt_coefficient_mu 0.690
_exptl_absorpt_correction_T_max 0.7456
_exptl_absorpt_correction_T_min 0.6387
_exptl_absorpt_correction_type multi-scan
_exptl_crystal_colour colorless
_exptl_crystal_density_diffrn 1.787
_exptl_crystal_density_method 'not measured'
_exptl_crystal_description block
_exptl_crystal_F_000 294
_exptl_crystal_size_max 0.05
_exptl_crystal_size_mid 0.03
_exptl_crystal_size_min 0.02
_refine_diff_density_max 0.474
_refine_diff_density_min -0.484
_refine_diff_density_rms 0.104
_refine_ls_abs_structure_details 'Flack H D (1983), Acta Cryst. A39, 876-881'
_refine_ls_abs_structure_Flack 0.00
_refine_ls_extinction_method none
_refine_ls_goodness_of_fit_ref 1.113
_refine_ls_hydrogen_treatment none
_refine_ls_matrix_type full
_refine_ls_number_parameters 98
_refine_ls_number_reflns 1212
_refine_ls_number_restraints 39
_refine_ls_restrained_S_all 1.095
_refine_ls_R_factor_all 0.0686
_refine_ls_R_factor_gt 0.0551
_refine_ls_shift/su_max 0.000
_refine_ls_shift/su_mean 0.000
_refine_ls_structure_factor_coef Fsqd
_refine_ls_weighting_details 'calc w=1/[\s^2^(Fo^2^)+(0.0474P)^2^+1.1447P] where P=(Fo^2^+2Fc^2^)/3'
_refine_ls_weighting_scheme calc
_refine_ls_wR_factor_gt 0.1164
_refine_ls_wR_factor_ref 0.1220
_reflns_number_gt 1057
_reflns_number_total 1212
_reflns_threshold_expression >2sigma(I)
_cod_data_source_file K0.3(NH4)1.7PO3F.cif
_cod_data_source_block K0.3(NH4)1.7PO3F-HTP-220K
_cod_depositor_comments
;
The following automatic conversions were performed:

data item '_symmetry_cell_setting' value 'Orthorhombic' was changed
to 'orthorhombic' in accordance with the
/home/data/users/saulius/crontab/automatic-downloads/rss-feeds/ACS/lib/dictionaries/cif_core.dic
dictionary named 'cif_core.dic' version 2.4.2 last updated on
2011-04-26.

Automatic conversion script
Id: cif_fix_values 7556 2019-12-06 15:28:31Z antanas 

 Adding full bibliography for 4134470--4134505.cif.
;
_cod_original_sg_symbol_H-M 'Pna2(1) '
_cod_original_formula_sum 'H8 F K0.30 N1.71 O3 P'
_cod_database_code 4134490

loop_
_symmetry_equiv_pos_as_xyz
'x, y, z'
'-x, -y, z+1/2'
'x+1/2, -y+1/2, z'
'-x+1/2, y+1/2, z+1/2'

loop_
_atom_site_label
_atom_site_type_symbol
_atom_site_fract_x
_atom_site_fract_y
_atom_site_fract_z
_atom_site_U_iso_or_equiv
_atom_site_adp_type
_atom_site_occupancy
_atom_site_symmetry_multiplicity
_atom_site_calc_flag
_atom_site_refinement_flags
_atom_site_disorder_assembly
_atom_site_disorder_group
P P 0.18883(12) 0.62619(9) 0.0896(2) 0.0125(3) Uani 1 1 d . . .
N2 N 0.0782(2) 0.30895(16) 0.0861(5) 0.0165(8) Uani 0.709(8) 1 d PD . .
H8 H 0.135(8) 0.368(5) 0.044(12) 0.11(4) Uiso 1 1 d D . .
H7 H 0.062(11) 0.264(5) -0.020(8) 0.14(5) Uiso 1 1 d D . .
H5 H -0.014(6) 0.334(8) 0.135(11) 2.0(13) Uiso 1 1 d D . .
H6 H 0.129(6) 0.274(4) 0.187(7) 0.018(14) Uiso 1 1 d D . .
K K 0.0782(2) 0.30895(16) 0.0861(5) 0.0165(8) Uani 0.291(8) 1 d P . .
N1 N 0.6413(4) 0.5380(3) 0.1059(9) 0.0168(8) Uani 1 1 d D . .
F F -0.0024(3) 0.5805(2) 0.0927(7) 0.0291(6) Uani 1 1 d . . .
O2 O 0.1931(5) 0.7261(3) 0.2570(6) 0.0259(8) Uani 1 1 d . . .
O1 O 0.2861(4) 0.5148(3) 0.1545(5) 0.0166(7) Uani 1 1 d . . .
O3 O 0.2166(4) 0.6618(3) -0.1509(6) 0.0214(8) Uani 1 1 d . . .
H2 H 0.668(5) 0.525(3) -0.026(4) 0.017(15) Uiso 1 1 d D . .
H3 H 0.695(4) 0.490(3) 0.190(5) 0.007(12) Uiso 1 1 d D . .
H1 H 0.537(2) 0.526(3) 0.123(7) 0.018(13) Uiso 1 1 d D . .
H4 H 0.665(5) 0.6087(19) 0.144(6) 0.033(17) Uiso 1 1 d D . .

loop_
_atom_site_aniso_label
_atom_site_aniso_U_11
_atom_site_aniso_U_22
_atom_site_aniso_U_33
_atom_site_aniso_U_23
_atom_site_aniso_U_13
_atom_site_aniso_U_12
P 0.0104(5) 0.0166(5) 0.0105(4) -0.0015(6) -0.0005(6) -0.0005(4)
N2 0.0146(11) 0.0172(11) 0.0177(11) 0.0021(14) -0.0008(12) 0.0021(7)
K 0.0146(11) 0.0172(11) 0.0177(11) 0.0021(14) -0.0008(12) 0.0021(7)
N1 0.0132(18) 0.0243(19) 0.013(2) 0.005(2) -0.003(2) 0.0007(13)
F 0.0100(12) 0.0330(14) 0.0442(16) 0.003(2) 0.0015(19) -0.0049(9)
O2 0.035(2) 0.0216(19) 0.0212(17) -0.0020(16) 0.0013(17) 0.0015(16)
O1 0.0133(16) 0.0212(16) 0.0154(16) 0.0040(12) -0.0007(11) -0.0023(12)
O3 0.0229(19) 0.0232(18) 0.0181(17) 0.0029(15) -0.0016(15) 0.0023(14)

loop_
_atom_type_symbol
_atom_type_description
_atom_type_scat_dispersion_real
_atom_type_scat_dispersion_imag
_atom_type_scat_source
N N 0.0061 0.0033 'International Tables Vol C Tables 4.2.6.8 and 6.1.1.4'
H H 0.0000 0.0000 'International Tables Vol C Tables 4.2.6.8 and 6.1.1.4'
O O 0.0106 0.0060 'International Tables Vol C Tables 4.2.6.8 and 6.1.1.4'
F F 0.0171 0.0103 'International Tables Vol C Tables 4.2.6.8 and 6.1.1.4'
P P 0.1023 0.0942 'International Tables Vol C Tables 4.2.6.8 and 6.1.1.4'
K K 0.2009 0.2494 'International Tables Vol C Tables 4.2.6.8 and 6.1.1.4'

loop_
_geom_angle_atom_site_label_1
_geom_angle_atom_site_label_2
_geom_angle_atom_site_label_3
_geom_angle
_geom_angle_site_symmetry_1
_geom_angle_site_symmetry_3
_geom_angle_publ_flag
O2 P O3 116.1(2) . . ?
O2 P O1 115.2(2) . . ?
O3 P O1 112.72(19) . . ?
O2 P F 104.5(2) . . ?
O3 P F 103.5(2) . . ?
O1 P F 102.74(16) . . ?
O2 P K 48.24(15) . 2_565 ?
O3 P K 142.58(14) . 2_565 ?
O1 P K 104.15(13) . 2_565 ?
F P K 60.83(16) . 2_565 ?
O2 P K 114.04(15) . 2_564 ?
O3 P K 42.78(14) . 2_564 ?
O1 P K 130.73(13) . 2_564 ?
F P K 62.33(15) . 2_564 ?
K P K 106.44(5) 2_565 2_564 ?
H8 N2 H7 110(2) . . ?
H8 N2 H5 108(2) . . ?
H7 N2 H5 110(2) . . ?
H8 N2 H6 109(2) . . ?
H7 N2 H6 111(2) . . ?
H5 N2 H6 109(2) . . ?
H2 N1 H3 109(2) . . ?
H2 N1 H1 110(2) . . ?
H3 N1 H1 109(2) . . ?
H2 N1 H4 111(2) . . ?
H3 N1 H4 109(2) . . ?
H1 N1 H4 109(2) . . ?
P F K 93.76(17) . 2_565 ?
P F K 92.48(16) . 2_564 ?
K F K 130.83(10) 2_565 2_564 ?
P O2 K 136.2(2) . 4 ?
P O2 K 109.46(19) . 2_565 ?
K O2 K 92.62(15) 4 2_565 ?
P O3 K 140.9(2) . 4_554 ?
P O3 K 116.03(18) . 2_564 ?
K O3 K 95.74(13) 4_554 2_564 ?

loop_
_geom_bond_atom_site_label_1
_geom_bond_atom_site_label_2
_geom_bond_distance
_geom_bond_site_symmetry_2
_geom_bond_publ_flag
P O2 1.495(4) . ?
P O3 1.507(4) . ?
P O1 1.508(3) . ?
P F 1.597(2) . ?
P K 3.714(3) 2_565 ?
P K 3.748(3) 2_564 ?
N2 H8 0.83(2) . ?
N2 H7 0.82(2) . ?
N2 H5 0.83(2) . ?
N2 H6 0.823(19) . ?
N1 H2 0.830(18) . ?
N1 H3 0.845(18) . ?
N1 H1 0.842(18) . ?
N1 H4 0.839(18) . ?
F K 3.250(5) 2_565 ?
F K 3.322(5) 2_564 ?
O2 K 2.827(5) 4 ?
O2 K 2.938(5) 2_565 ?
O3 K 2.789(4) 4_554 ?
O3 K 2.833(4) 2_564 ?

loop_
_geom_hbond_atom_site_label_D
_geom_hbond_atom_site_label_H
_geom_hbond_atom_site_label_A
_geom_hbond_distance_DH
_geom_hbond_distance_HA
_geom_hbond_distance_DA
_geom_hbond_angle_DHA
_geom_hbond_site_symmetry_A
N2 H8 O1 0.83(2) 2.13(5) 2.847(4) 144(7) .
N2 H8 F 0.83(2) 2.61(7) 3.084(3) 117(7) .
N1 H1 O1 0.842(18) 1.999(18) 2.838(4) 174(3) .
N2 H7 O2 0.82(2) 2.39(8) 2.827(5) 114(7) 4_544
N2 H7 O2 0.82(2) 2.42(6) 2.938(5) 122(6) 2_564
N2 H5 O3 0.83(2) 2.05(3) 2.833(4) 156(6) 2_565
N2 H6 O3 0.823(19) 2.00(3) 2.789(4) 162(5) 4_545
N1 H2 O1 0.830(18) 1.991(19) 2.819(6) 175(4) 2_664
N1 H3 O3 0.845(18) 2.06(2) 2.882(5) 164(3) 2_665
N1 H4 O2 0.839(18) 1.969(19) 2.802(5) 172(4) 3_565
